data_2230659
loop_
_publ_author_name
'Hu, Shui'
'Zhao, Yongfeng'
'Hu, Huai-Ming'
'Liu, Li'

_publ_section_title
;
 Pyridinium
 [2,6-bis(5-phenyl-1<i>H</i>-pyrazol-3-yl-\k<i>N</i>^2^)pyridine-\k<i>N</i>]tetranitrato-\k^6^<i>O</i>,<i>O</i>';\k<i>O</i>-samarium(III)
 pyridine monosolvate
;
_journal_coeditor_code HB5891
_journal_issue 7
_journal_name_full 'Acta Crystallographica Section E'
_journal_page_first m945
_journal_page_last m946
_journal_paper_doi 10.1107/S1600536811022653
_journal_volume 67
_journal_year 2011
_chemical_formula_iupac '(C5 H6 N) [Sm (N O3)4 (C23 H17 N5)], C5 H5 N'
_chemical_formula_moiety 'C5 H6 N +, C23 H17 N9 O12 Sm -, C5 H5 N'
_chemical_formula_sum 'C33 H28 N11 O12 Sm'
_chemical_formula_weight 921.01
_chemical_name_systematic
;
Pyridinium
[2,6-bis(5-phenyl-1<i>H</i>-pyrazol-3-yl-\k<i>N</i>^2^)pyridine-
\k<i>N</i>]tetranitrato-\k^6^<i>O</i>,<i>O</i>';\k<i>O</i>-samarium(III)
pyridine monosolvate
;
_space_group_IT_number 2
_symmetry_cell_setting triclinic
_symmetry_space_group_name_Hall '-P 1'
_symmetry_space_group_name_H-M 'P -1'
_atom_sites_solution_hydrogens geom
_atom_sites_solution_primary direct
_atom_sites_solution_secondary difmap
_audit_creation_method SHELXL-97
_cell_angle_alpha 75.970(2)
_cell_angle_beta 86.453(2)
_cell_angle_gamma 84.108(2)
_cell_formula_units_Z 2
_cell_length_a 10.5234(19)
_cell_length_b 12.826(2)
_cell_length_c 14.190(3)
_cell_measurement_reflns_used 3698
_cell_measurement_temperature 296(2)
_cell_measurement_theta_max 24.58
_cell_measurement_theta_min 2.40
_cell_volume 1847.0(6)
_computing_cell_refinement 'SAINT (Bruker, 2005)'
_computing_data_collection 'APEX2 (Bruker, 2005)'
_computing_data_reduction 'SAINT (Bruker, 2005)'
_computing_molecular_graphics 'SHELXTL (Sheldrick, 2008)'
_computing_publication_material 'SHELXTL (Sheldrick, 2008)'
_computing_structure_refinement 'SHELXL97 (Sheldrick, 2008)'
_computing_structure_solution 'SHELXS97 (Sheldrick, 2008)'
_diffrn_ambient_temperature 296(2)
_diffrn_measured_fraction_theta_full 0.977
_diffrn_measured_fraction_theta_max 0.977
_diffrn_measurement_device_type 'Bruker APEXII CCD'
_diffrn_measurement_method '\f and \w'
_diffrn_radiation_monochromator graphite
_diffrn_radiation_source 'fine-focus sealed tube'
_diffrn_radiation_type MoK\a
_diffrn_radiation_wavelength 0.71073
_diffrn_reflns_av_R_equivalents 0.0202
_diffrn_reflns_av_sigmaI/netI 0.0478
_diffrn_reflns_limit_h_max 12
_diffrn_reflns_limit_h_min -12
_diffrn_reflns_limit_k_max 14
_diffrn_reflns_limit_k_min -15
_diffrn_reflns_limit_l_max 16
_diffrn_reflns_limit_l_min -15
_diffrn_reflns_number 9121
_diffrn_reflns_theta_full 25.05
_diffrn_reflns_theta_max 25.05
_diffrn_reflns_theta_min 1.48
_exptl_absorpt_coefficient_mu 1.668
_exptl_absorpt_correction_T_max 0.851
_exptl_absorpt_correction_T_min 0.753
_exptl_absorpt_correction_type multi-scan
_exptl_absorpt_process_details '(SADABS; Bruker, 2005)'
_exptl_crystal_colour colorless
_exptl_crystal_density_diffrn 1.656
_exptl_crystal_density_method 'not measured'
_exptl_crystal_description Block
_exptl_crystal_F_000 922
_exptl_crystal_size_max 0.18
_exptl_crystal_size_mid 0.12
_exptl_crystal_size_min 0.10
_refine_diff_density_max 0.953
_refine_diff_density_min -0.668
_refine_ls_extinction_method none
_refine_ls_goodness_of_fit_ref 1.087
_refine_ls_hydrogen_treatment mixed
_refine_ls_matrix_type full
_refine_ls_number_parameters 517
_refine_ls_number_reflns 6391
_refine_ls_number_restraints 1
_refine_ls_restrained_S_all 1.087
_refine_ls_R_factor_all 0.0437
_refine_ls_R_factor_gt 0.0349
_refine_ls_shift/su_max 0.001
_refine_ls_shift/su_mean 0.000
_refine_ls_structure_factor_coef Fsqd
_refine_ls_weighting_details 'calc w=1/[\s^2^(Fo^2^)+(0.0390P)^2^+0.1955P] where P=(Fo^2^+2Fc^2^)/3'
_refine_ls_weighting_scheme calc
_refine_ls_wR_factor_gt 0.0802
_refine_ls_wR_factor_ref 0.0863
_reflns_number_gt 5442
_reflns_number_total 6391
_reflns_threshold_expression I>2\s(I)
_cod_data_source_file hb5891.cif
_cod_data_source_block I
_cod_database_code 2230659
_cod_database_fobs_code 2230659

loop_
_symmetry_equiv_pos_as_xyz
'x, y, z'
'-x, -y, -z'

loop_
_atom_site_type_symbol
_atom_site_label
_atom_site_fract_x
_atom_site_fract_y
_atom_site_fract_z
_atom_site_U_iso_or_equiv
_atom_site_adp_type
_atom_site_calc_flag
_atom_site_refinement_flags
_atom_site_occupancy
_atom_site_symmetry_multiplicity
_atom_site_disorder_assembly
_atom_site_disorder_group
Sm Sm1 0.392775(19) 0.180975(17) 0.740894(14) 0.03930(9) Uani d . 1 1 . .
N N1 0.2421(3) 0.4292(3) 0.6143(2) 0.0504(9) Uani d . 1 1 . .
H H1 0.2027 0.4380 0.6672 0.060 Uiso calc R 1 1 . .
N N2 0.3222(3) 0.3421(3) 0.6087(2) 0.0489(9) Uani d . 1 1 . .
N N3 0.4891(3) 0.1922(3) 0.5612(2) 0.0422(8) Uani d . 1 1 . .
N N4 0.5500(3) 0.0274(3) 0.7098(2) 0.0449(8) Uani d . 1 1 . .
N N5 0.5925(3) -0.0668(3) 0.7709(2) 0.0478(9) Uani d . 1 1 . .
H H5 0.5715 -0.0839 0.8318 0.057 Uiso calc R 1 1 . .
N N6 0.2324(3) 0.0111(3) 0.7281(3) 0.0517(9) Uani d . 1 1 . .
N N7 0.5444(4) 0.3545(3) 0.7586(3) 0.0619(11) Uani d . 1 1 . .
N N8 0.4712(3) 0.1241(3) 0.9461(2) 0.0419(8) Uani d . 1 1 . .
N N9 0.1128(3) 0.3034(4) 0.8302(3) 0.0530(10) Uani d . 1 1 . .
O O1 0.2555(3) 0.0884(3) 0.6556(2) 0.0523(8) Uani d . 1 1 . .
O O2 0.2874(3) 0.0087(3) 0.8059(2) 0.0564(8) Uani d . 1 1 . .
O O3 0.1625(3) -0.0575(3) 0.7225(3) 0.0785(11) Uani d . 1 1 . .
O O4 0.5834(3) 0.2912(3) 0.7043(2) 0.0570(8) Uani d . 1 1 . .
O O5 0.4348(3) 0.3404(3) 0.8008(2) 0.0607(8) Uani d . 1 1 . .
O O6 0.6086(5) 0.4237(4) 0.7694(3) 0.1002(14) Uani d . 1 1 . .
O O7 0.5450(3) 0.1149(2) 0.87455(19) 0.0475(7) Uani d . 1 1 . .
O O8 0.3550(3) 0.1487(3) 0.9302(2) 0.0518(8) Uani d . 1 1 . .
O O9 0.5139(3) 0.1087(3) 1.0279(2) 0.0550(8) Uani d . 1 1 . .
O O10 0.1739(3) 0.2394(3) 0.7838(2) 0.0574(8) Uani d . 1 1 . .
O O11 0.0564(4) 0.2662(3) 0.9064(3) 0.0858(12) Uani d . 1 1 . .
O O12 0.1077(5) 0.4011(3) 0.7945(3) 0.0980(14) Uani d . 1 1 . .
C C1 0.1409(5) 0.6611(4) 0.5859(4) 0.0665(14) Uani d . 1 1 . .
H H1A 0.1880 0.6357 0.6415 0.080 Uiso calc R 1 1 . .
C C2 0.0655(5) 0.7596(5) 0.5734(4) 0.0762(16) Uani d . 1 1 . .
H H2 0.0650 0.8009 0.6190 0.091 Uiso calc R 1 1 . .
C C3 -0.0078(5) 0.7946(4) 0.4930(4) 0.0677(14) Uani d . 1 1 . .
H H3 -0.0597 0.8591 0.4849 0.081 Uiso calc R 1 1 . .
C C4 -0.0047(5) 0.7352(5) 0.4254(4) 0.0704(15) Uani d . 1 1 . .
H H4 -0.0543 0.7594 0.3710 0.084 Uiso calc R 1 1 . .
C C5 0.0721(5) 0.6386(4) 0.4371(4) 0.0600(13) Uani d . 1 1 . .
H H5A 0.0733 0.5985 0.3904 0.072 Uiso calc R 1 1 . .
C C6 0.1461(4) 0.6014(3) 0.5168(3) 0.0463(10) Uani d . 1 1 . .
C C7 0.2301(4) 0.5016(4) 0.5277(3) 0.0483(11) Uani d . 1 1 . .
C C8 0.3085(4) 0.4594(4) 0.4619(3) 0.0511(11) Uani d . 1 1 . .
H H8 0.3216 0.4898 0.3960 0.061 Uiso calc R 1 1 . .
C C9 0.3643(4) 0.3606(4) 0.5159(3) 0.0466(10) Uani d . 1 1 . .
C C10 0.4582(4) 0.2795(3) 0.4881(3) 0.0433(10) Uani d . 1 1 . .
C C11 0.5092(4) 0.2889(4) 0.3947(3) 0.0512(11) Uani d . 1 1 . .
H H11 0.4845 0.3487 0.3456 0.061 Uiso calc R 1 1 . .
C C12 0.5964(5) 0.2093(4) 0.3751(3) 0.0577(12) Uani d . 1 1 . .
H H12A 0.6333 0.2151 0.3130 0.069 Uiso calc R 1 1 . .
C C13 0.6286(4) 0.1200(4) 0.4492(3) 0.0502(11) Uani d . 1 1 . .
H H13 0.6868 0.0647 0.4372 0.060 Uiso calc R 1 1 . .
C C14 0.5737(4) 0.1134(3) 0.5414(3) 0.0394(9) Uani d . 1 1 . .
C C15 0.6042(4) 0.0241(3) 0.6232(3) 0.0415(10) Uani d . 1 1 . .
C C16 0.6808(4) -0.0740(4) 0.6299(3) 0.0473(11) Uani d . 1 1 . .
H H16 0.7284 -0.0958 0.5795 0.057 Uiso calc R 1 1 . .
C C17 0.6717(4) -0.1313(4) 0.7253(3) 0.0436(10) Uani d . 1 1 . .
C C18 0.7312(4) -0.2360(4) 0.7754(3) 0.0465(10) Uani d . 1 1 . .
C C19 0.7853(4) -0.3084(4) 0.7218(4) 0.0574(12) Uani d . 1 1 . .
H H19 0.7828 -0.2893 0.6544 0.069 Uiso calc R 1 1 . .
C C20 0.8418(5) -0.4070(4) 0.7672(4) 0.0698(15) Uani d . 1 1 . .
H H20 0.8782 -0.4539 0.7302 0.084 Uiso calc R 1 1 . .
C C21 0.8455(5) -0.4376(4) 0.8666(4) 0.0698(14) Uani d . 1 1 . .
H H21 0.8833 -0.5051 0.8972 0.084 Uiso calc R 1 1 . .
C C22 0.7923(5) -0.3669(4) 0.9206(4) 0.0680(14) Uani d . 1 1 . .
H H22 0.7950 -0.3865 0.9880 0.082 Uiso calc R 1 1 . .
C C23 0.7357(4) -0.2684(4) 0.8757(3) 0.0568(12) Uani d . 1 1 . .
H H23 0.6995 -0.2220 0.9132 0.068 Uiso calc R 1 1 . .
N N10 0.8105(4) 0.1433(5) 0.9215(5) 0.0802(15) Uani d D 1 1 . .
H H10A 0.787(5) 0.197(3) 0.946(4) 0.096 Uiso d D 1 1 . .
N N11 0.7357(6) 0.2897(4) 0.0295(4) 0.0979(17) Uani d . 1 1 . .
C C24 0.8310(6) 0.1677(5) 0.8235(6) 0.0891(19) Uani d . 1 1 . .
H H24 0.8168 0.2386 0.7877 0.107 Uiso calc R 1 1 . .
C C25 0.8715(7) 0.0899(8) 0.7790(5) 0.108(3) Uani d . 1 1 . .
H H25 0.8864 0.1058 0.7120 0.130 Uiso calc R 1 1 . .
C C26 0.8898(6) -0.0067(7) 0.8290(7) 0.104(3) Uani d . 1 1 . .
H H26 0.9183 -0.0606 0.7971 0.125 Uiso calc R 1 1 . .
C C27 0.8699(6) -0.0339(6) 0.9241(6) 0.092(2) Uani d . 1 1 . .
H H27 0.8839 -0.1056 0.9579 0.110 Uiso calc R 1 1 . .
C C28 0.8300(5) 0.0413(6) 0.9714(4) 0.0766(18) Uani d . 1 1 . .
H H28 0.8157 0.0231 1.0385 0.092 Uiso calc R 1 1 . .
C C29 0.6193(6) 0.3324(5) 0.0444(6) 0.099(2) Uani d . 1 1 . .
H H29 0.5524 0.3147 0.0131 0.119 Uiso calc R 1 1 . .
C C30 0.5930(6) 0.4013(5) 0.1035(5) 0.0885(18) Uani d . 1 1 . .
H H30 0.5094 0.4299 0.1119 0.106 Uiso calc R 1 1 . .
C C31 0.6887(6) 0.4285(4) 0.1506(4) 0.0748(16) Uani d . 1 1 . .
H H31 0.6721 0.4765 0.1905 0.090 Uiso calc R 1 1 . .
C C32 0.8090(6) 0.3838(5) 0.1376(4) 0.0813(17) Uani d . 1 1 . .
H H32 0.8770 0.4010 0.1681 0.098 Uiso calc R 1 1 . .
C C33 0.8288(6) 0.3127(5) 0.0788(5) 0.0898(19) Uani d . 1 1 . .
H H33 0.9105 0.2790 0.0730 0.108 Uiso calc R 1 1 . .

loop_
_atom_site_aniso_label
_atom_site_aniso_U_11
_atom_site_aniso_U_22
_atom_site_aniso_U_33
_atom_site_aniso_U_12
_atom_site_aniso_U_13
_atom_site_aniso_U_23
Sm1 0.04350(14) 0.03907(15) 0.03323(12) 0.00603(9) -0.00094(9) -0.00872(9)
N1 0.062(2) 0.043(2) 0.039(2) 0.0179(19) -0.0016(17) -0.0065(17)
N2 0.058(2) 0.043(2) 0.0389(19) 0.0131(18) -0.0017(16) -0.0050(17)
N3 0.050(2) 0.040(2) 0.0363(18) 0.0014(17) -0.0012(15) -0.0111(16)
N4 0.052(2) 0.042(2) 0.0368(18) 0.0128(17) 0.0011(16) -0.0103(17)
N5 0.053(2) 0.049(2) 0.0371(19) 0.0123(18) 0.0016(16) -0.0092(17)
N6 0.047(2) 0.056(3) 0.056(2) 0.004(2) 0.0077(19) -0.027(2)
N7 0.089(3) 0.049(3) 0.046(2) -0.014(2) -0.007(2) -0.005(2)
N8 0.052(2) 0.037(2) 0.0356(19) -0.0045(17) -0.0018(16) -0.0073(15)
N9 0.047(2) 0.066(3) 0.047(2) 0.005(2) -0.0030(18) -0.018(2)
O1 0.0604(19) 0.052(2) 0.0443(17) 0.0069(16) -0.0089(15) -0.0139(16)
O2 0.063(2) 0.056(2) 0.0466(18) -0.0021(16) 0.0028(15) -0.0092(15)
O3 0.073(2) 0.078(3) 0.100(3) -0.032(2) 0.012(2) -0.043(2)
O4 0.065(2) 0.057(2) 0.0485(18) -0.0115(17) 0.0061(15) -0.0108(16)
O5 0.074(2) 0.052(2) 0.0581(19) -0.0052(18) 0.0071(17) -0.0183(16)
O6 0.141(4) 0.097(3) 0.077(3) -0.068(3) 0.006(3) -0.030(2)
O7 0.0469(16) 0.056(2) 0.0365(15) 0.0055(14) 0.0024(13) -0.0105(14)
O8 0.0436(17) 0.065(2) 0.0451(16) -0.0027(15) 0.0029(13) -0.0110(15)
O9 0.066(2) 0.065(2) 0.0343(16) -0.0032(17) -0.0082(14) -0.0113(15)
O10 0.0515(18) 0.066(2) 0.0565(19) 0.0143(16) -0.0005(15) -0.0265(17)
O11 0.086(3) 0.097(3) 0.072(2) -0.009(2) 0.029(2) -0.023(2)
O12 0.147(4) 0.051(3) 0.085(3) 0.014(3) 0.032(3) -0.015(2)
C1 0.077(3) 0.069(4) 0.053(3) 0.012(3) -0.017(3) -0.016(3)
C2 0.089(4) 0.062(4) 0.082(4) 0.017(3) -0.010(3) -0.033(3)
C3 0.066(3) 0.052(3) 0.072(4) 0.015(3) 0.000(3) 0.001(3)
C4 0.061(3) 0.076(4) 0.064(3) 0.013(3) -0.018(3) 0.001(3)
C5 0.065(3) 0.056(3) 0.057(3) 0.012(3) -0.022(2) -0.013(3)
C6 0.052(3) 0.034(3) 0.049(3) 0.005(2) -0.011(2) -0.003(2)
C7 0.053(3) 0.042(3) 0.046(2) 0.003(2) -0.008(2) -0.005(2)
C8 0.060(3) 0.050(3) 0.038(2) 0.005(2) -0.002(2) -0.005(2)
C9 0.048(2) 0.046(3) 0.043(2) 0.005(2) -0.0015(19) -0.008(2)
C10 0.051(2) 0.036(3) 0.040(2) -0.004(2) -0.0011(19) -0.005(2)
C11 0.060(3) 0.047(3) 0.042(2) -0.001(2) 0.003(2) -0.005(2)
C12 0.067(3) 0.066(3) 0.038(2) -0.004(3) 0.008(2) -0.011(2)
C13 0.057(3) 0.046(3) 0.045(2) 0.008(2) 0.010(2) -0.014(2)
C14 0.043(2) 0.035(2) 0.039(2) 0.0028(19) 0.0024(18) -0.0112(19)
C15 0.038(2) 0.045(3) 0.043(2) 0.0017(19) 0.0006(18) -0.017(2)
C16 0.047(2) 0.050(3) 0.046(2) 0.002(2) 0.0066(19) -0.020(2)
C17 0.042(2) 0.042(3) 0.048(2) 0.005(2) -0.0009(19) -0.018(2)
C18 0.041(2) 0.049(3) 0.049(2) 0.004(2) -0.0023(19) -0.014(2)
C19 0.063(3) 0.050(3) 0.058(3) 0.014(2) -0.003(2) -0.016(2)
C20 0.077(4) 0.056(4) 0.078(4) 0.021(3) -0.009(3) -0.027(3)
C21 0.076(4) 0.045(3) 0.083(4) 0.010(3) -0.017(3) -0.007(3)
C22 0.085(4) 0.050(3) 0.064(3) 0.009(3) -0.008(3) -0.007(3)
C23 0.065(3) 0.048(3) 0.055(3) 0.009(2) 0.003(2) -0.014(2)
N10 0.046(2) 0.101(5) 0.116(5) -0.006(3) 0.005(3) -0.071(4)
N11 0.095(4) 0.080(4) 0.138(5) -0.007(3) 0.005(4) -0.066(4)
C24 0.080(4) 0.076(5) 0.102(5) -0.022(4) -0.020(4) 0.007(4)
C25 0.112(6) 0.162(8) 0.066(4) -0.072(6) 0.025(4) -0.041(5)
C26 0.072(4) 0.108(6) 0.152(8) -0.039(4) 0.053(5) -0.070(6)
C27 0.060(4) 0.074(5) 0.133(6) -0.005(3) -0.003(4) -0.008(5)
C28 0.058(3) 0.114(6) 0.057(3) -0.029(4) 0.004(3) -0.012(4)
C29 0.086(5) 0.087(5) 0.141(6) -0.014(4) -0.004(4) -0.055(5)
C30 0.074(4) 0.085(5) 0.109(5) 0.002(3) 0.008(4) -0.034(4)
C31 0.102(5) 0.054(4) 0.068(3) -0.006(3) 0.003(3) -0.015(3)
C32 0.086(4) 0.084(5) 0.079(4) -0.006(4) -0.008(3) -0.028(3)
C33 0.081(4) 0.088(5) 0.102(5) 0.014(4) 0.001(4) -0.036(4)

loop_
_atom_type_symbol
_atom_type_description
_atom_type_scat_dispersion_real
_atom_type_scat_dispersion_imag
_atom_type_scat_source
C C 0.0033 0.0016 'International Tables Vol C Tables 4.2.6.8 and 6.1.1.4'
H H 0.0000 0.0000 'International Tables Vol C Tables 4.2.6.8 and 6.1.1.4'
N N 0.0061 0.0033 'International Tables Vol C Tables 4.2.6.8 and 6.1.1.4'
O O 0.0106 0.0060 'International Tables Vol C Tables 4.2.6.8 and 6.1.1.4'
Sm Sm -0.1638 3.4418 'International Tables Vol C Tables 4.2.6.8 and 6.1.1.4'

loop_
_geom_angle_atom_site_label_1
_geom_angle_atom_site_label_2
_geom_angle_atom_site_label_3
_geom_angle_site_symmetry_1
_geom_angle_site_symmetry_3
_geom_angle
_geom_angle_publ_flag
O10 Sm1 O5 . . 81.13(11) ?
O10 Sm1 O7 . . 117.91(9) ?
O5 Sm1 O7 . . 73.20(10) ?
O10 Sm1 O1 . . 74.81(10) ?
O5 Sm1 O1 . . 150.70(11) ?
O7 Sm1 O1 . . 133.29(10) ?
O10 Sm1 N2 . . 73.12(11) ?
O5 Sm1 N2 . . 74.73(11) ?
O7 Sm1 N2 . . 143.51(11) ?
O1 Sm1 N2 . . 82.38(11) ?
O10 Sm1 O2 . . 75.23(11) ?
O5 Sm1 O2 . . 137.11(10) ?
O7 Sm1 O2 . . 86.95(10) ?
O1 Sm1 O2 . . 51.04(10) ?
N2 Sm1 O2 . . 128.99(11) ?
O10 Sm1 O4 . . 128.02(11) ?
O5 Sm1 O4 . . 51.07(10) ?
O7 Sm1 O4 . . 71.20(10) ?
O1 Sm1 O4 . . 139.13(10) ?
N2 Sm1 O4 . . 75.30(11) ?
O2 Sm1 O4 . . 153.47(11) ?
O10 Sm1 N4 . . 147.20(11) ?
O5 Sm1 N4 . . 128.81(11) ?
O7 Sm1 N4 . . 68.22(10) ?
O1 Sm1 N4 . . 79.16(10) ?
N2 Sm1 N4 . . 122.84(11) ?
O2 Sm1 N4 . . 72.95(11) ?
O4 Sm1 N4 . . 84.77(11) ?
O10 Sm1 O8 . . 68.59(10) ?
O5 Sm1 O8 . . 67.89(10) ?
O7 Sm1 O8 . . 49.48(9) ?
O1 Sm1 O8 . . 116.62(10) ?
N2 Sm1 O8 . . 129.41(10) ?
O2 Sm1 O8 . . 70.29(10) ?
O4 Sm1 O8 . . 103.96(9) ?
N4 Sm1 O8 . . 107.13(10) ?
O10 Sm1 N3 . . 125.62(10) ?
O5 Sm1 N3 . . 111.82(10) ?
O7 Sm1 N3 . . 116.36(9) ?
O1 Sm1 N3 . . 71.09(10) ?
N2 Sm1 N3 . . 61.55(11) ?
O2 Sm1 N3 . . 111.06(10) ?
O4 Sm1 N3 . . 68.21(10) ?
N4 Sm1 N3 . . 61.30(10) ?
O8 Sm1 N3 . . 165.78(10) ?
N2 N1 C7 . . 112.7(3) ?
N2 N1 H1 . . 123.7 ?
C7 N1 H1 . . 123.7 ?
C9 N2 N1 . . 105.0(3) ?
C9 N2 Sm1 . . 125.5(3) ?
N1 N2 Sm1 . . 129.5(2) ?
C14 N3 C10 . . 118.3(3) ?
C14 N3 Sm1 . . 120.9(3) ?
C10 N3 Sm1 . . 120.8(3) ?
C15 N4 N5 . . 105.5(3) ?
C15 N4 Sm1 . . 124.1(3) ?
N5 N4 Sm1 . . 130.3(2) ?
N4 N5 C17 . . 112.7(3) ?
N4 N5 H5 . . 123.6 ?
C17 N5 H5 . . 123.6 ?
O3 N6 O2 . . 122.0(4) ?
O3 N6 O1 . . 121.8(4) ?
O2 N6 O1 . . 116.1(4) ?
O6 N7 O4 . . 121.5(5) ?
O6 N7 O5 . . 122.4(4) ?
O4 N7 O5 . . 116.1(4) ?
O9 N8 O8 . . 122.4(3) ?
O9 N8 O7 . . 120.2(3) ?
O8 N8 O7 . . 117.3(3) ?
O11 N9 O12 . . 121.7(4) ?
O11 N9 O10 . . 119.3(4) ?
O12 N9 O10 . . 119.0(4) ?
N6 O1 Sm1 . . 96.9(2) ?
N6 O2 Sm1 . . 95.8(2) ?
N7 O4 Sm1 . . 95.4(3) ?
N7 O5 Sm1 . . 97.3(2) ?
N8 O7 Sm1 . . 99.6(2) ?
N8 O8 Sm1 . . 93.1(2) ?
N9 O10 Sm1 . . 140.0(3) ?
C6 C1 C2 . . 120.7(5) ?
C6 C1 H1A . . 119.6 ?
C2 C1 H1A . . 119.6 ?
C3 C2 C1 . . 119.3(5) ?
C3 C2 H2 . . 120.3 ?
C1 C2 H2 . . 120.3 ?
C4 C3 C2 . . 120.2(5) ?
C4 C3 H3 . . 119.9 ?
C2 C3 H3 . . 119.9 ?
C3 C4 C5 . . 120.4(5) ?
C3 C4 H4 . . 119.8 ?
C5 C4 H4 . . 119.8 ?
C6 C5 C4 . . 120.7(5) ?
C6 C5 H5A . . 119.6 ?
C4 C5 H5A . . 119.6 ?
C5 C6 C1 . . 118.6(4) ?
C5 C6 C7 . . 120.9(4) ?
C1 C6 C7 . . 120.5(4) ?
N1 C7 C8 . . 106.2(4) ?
N1 C7 C6 . . 121.8(4) ?
C8 C7 C6 . . 132.0(4) ?
C7 C8 C9 . . 105.2(4) ?
C7 C8 H8 . . 127.4 ?
C9 C8 H8 . . 127.4 ?
N2 C9 C8 . . 110.9(4) ?
N2 C9 C10 . . 117.5(4) ?
C8 C9 C10 . . 131.5(4) ?
N3 C10 C11 . . 122.1(4) ?
N3 C10 C9 . . 114.6(4) ?
C11 C10 C9 . . 123.3(4) ?
C12 C11 C10 . . 119.4(4) ?
C12 C11 H11 . . 120.3 ?
C10 C11 H11 . . 120.3 ?
C11 C12 C13 . . 118.9(4) ?
C11 C12 H12A . . 120.6 ?
C13 C12 H12A . . 120.6 ?
C14 C13 C12 . . 119.7(4) ?
C14 C13 H13 . . 120.2 ?
C12 C13 H13 . . 120.2 ?
N3 C14 C13 . . 121.6(4) ?
N3 C14 C15 . . 115.3(3) ?
C13 C14 C15 . . 123.1(4) ?
N4 C15 C16 . . 109.8(4) ?
N4 C15 C14 . . 118.5(4) ?
C16 C15 C14 . . 131.6(4) ?
C17 C16 C15 . . 106.9(4) ?
C17 C16 H16 . . 126.5 ?
C15 C16 H16 . . 126.5 ?
N5 C17 C16 . . 105.0(4) ?
N5 C17 C18 . . 123.2(4) ?
C16 C17 C18 . . 131.8(4) ?
C23 C18 C19 . . 117.5(4) ?
C23 C18 C17 . . 122.7(4) ?
C19 C18 C17 . . 119.8(4) ?
C20 C19 C18 . . 120.8(5) ?
C20 C19 H19 . . 119.6 ?
C18 C19 H19 . . 119.6 ?
C19 C20 C21 . . 120.8(5) ?
C19 C20 H20 . . 119.6 ?
C21 C20 H20 . . 119.6 ?
C20 C21 C22 . . 119.0(5) ?
C20 C21 H21 . . 120.5 ?
C22 C21 H21 . . 120.5 ?
C23 C22 C21 . . 120.4(5) ?
C23 C22 H22 . . 119.8 ?
C21 C22 H22 . . 119.8 ?
C22 C23 C18 . . 121.4(4) ?
C22 C23 H23 . . 119.3 ?
C18 C23 H23 . . 119.3 ?
C28 N10 C24 . . 119.4(5) ?
C28 N10 H10A . . 125(4) ?
C24 N10 H10A . . 115(4) ?
C29 N11 C33 . . 117.3(5) ?
C25 C24 N10 . . 119.7(7) ?
C25 C24 H24 . . 120.2 ?
N10 C24 H24 . . 120.2 ?
C26 C25 C24 . . 119.3(7) ?
C26 C25 H25 . . 120.3 ?
C24 C25 H25 . . 120.3 ?
C25 C26 C27 . . 122.8(7) ?
C25 C26 H26 . . 118.6 ?
C27 C26 H26 . . 118.6 ?
C26 C27 C28 . . 119.8(7) ?
C26 C27 H27 . . 120.1 ?
C28 C27 H27 . . 120.1 ?
C27 C28 N10 . . 119.0(6) ?
C27 C28 H28 . . 120.5 ?
N10 C28 H28 . . 120.5 ?
N11 C29 C30 . . 122.7(6) ?
N11 C29 H29 . . 118.7 ?
C30 C29 H29 . . 118.7 ?
C29 C30 C31 . . 120.1(6) ?
C29 C30 H30 . . 120.0 ?
C31 C30 H30 . . 120.0 ?
C32 C31 C30 . . 118.2(6) ?
C32 C31 H31 . . 120.9 ?
C30 C31 H31 . . 120.9 ?
C31 C32 C33 . . 118.9(6) ?
C31 C32 H32 . . 120.6 ?
C33 C32 H32 . . 120.6 ?
N11 C33 C32 . . 122.8(6) ?
N11 C33 H33 . . 118.6 ?
C32 C33 H33 . . 118.6 ?

loop_
_geom_bond_atom_site_label_1
_geom_bond_atom_site_label_2
_geom_bond_site_symmetry_2
_geom_bond_distance
_geom_bond_publ_flag
Sm1 O10 . 2.435(3) y
Sm1 O5 . 2.485(3) y
Sm1 O7 . 2.490(3) y
Sm1 O1 . 2.495(3) y
Sm1 N2 . 2.513(3) y
Sm1 O2 . 2.520(3) y
Sm1 O4 . 2.528(3) y
Sm1 N4 . 2.544(3) y
Sm1 O8 . 2.628(3) y
Sm1 N3 . 2.661(3) y
N1 N2 . 1.344(4) ?
N1 C7 . 1.353(5) ?
N1 H1 . 0.8600 ?
N2 C9 . 1.336(5) ?
N3 C14 . 1.347(5) ?
N3 C10 . 1.357(5) ?
N4 C15 . 1.330(5) ?
N4 N5 . 1.356(5) ?
N5 C17 . 1.360(5) ?
N5 H5 . 0.8600 ?
N6 O3 . 1.223(5) ?
N6 O2 . 1.271(4) ?
N6 O1 . 1.275(5) ?
N7 O6 . 1.212(5) ?
N7 O4 . 1.271(5) ?
N7 O5 . 1.276(5) ?
N8 O9 . 1.234(4) ?
N8 O8 . 1.251(4) ?
N8 O7 . 1.261(4) ?
N9 O11 . 1.215(5) ?
N9 O12 . 1.229(5) ?
N9 O10 . 1.273(4) ?
C1 C6 . 1.379(6) ?
C1 C2 . 1.400(7) ?
C1 H1A . 0.9300 ?
C2 C3 . 1.373(7) ?
C2 H2 . 0.9300 ?
C3 C4 . 1.360(7) ?
C3 H3 . 0.9300 ?
C4 C5 . 1.388(7) ?
C4 H4 . 0.9300 ?
C5 C6 . 1.373(6) ?
C5 H5A . 0.9300 ?
C6 C7 . 1.460(6) ?
C7 C8 . 1.380(6) ?
C8 C9 . 1.403(6) ?
C8 H8 . 0.9300 ?
C9 C10 . 1.468(6) ?
C10 C11 . 1.380(6) ?
C11 C12 . 1.370(6) ?
C11 H11 . 0.9300 ?
C12 C13 . 1.383(6) ?
C12 H12A . 0.9300 ?
C13 C14 . 1.383(5) ?
C13 H13 . 0.9300 ?
C14 C15 . 1.445(6) ?
C15 C16 . 1.409(6) ?
C16 C17 . 1.377(6) ?
C16 H16 . 0.9300 ?
C17 C18 . 1.456(6) ?
C18 C23 . 1.385(6) ?
C18 C19 . 1.394(6) ?
C19 C20 . 1.366(6) ?
C19 H19 . 0.9300 ?
C20 C21 . 1.372(7) ?
C20 H20 . 0.9300 ?
C21 C22 . 1.379(7) ?
C21 H21 . 0.9300 ?
C22 C23 . 1.363(6) ?
C22 H22 . 0.9300 ?
C23 H23 . 0.9300 ?
N10 C28 . 1.330(8) ?
N10 C24 . 1.358(8) ?
N10 H10A . 0.85(2) ?
N11 C29 . 1.316(7) ?
N11 C33 . 1.334(7) ?
C24 C25 . 1.327(9) ?
C24 H24 . 0.9300 ?
C25 C26 . 1.272(10) ?
C25 H25 . 0.9300 ?
C26 C27 . 1.319(10) ?
C26 H26 . 0.9300 ?
C27 C28 . 1.323(8) ?
C27 H27 . 0.9300 ?
C28 H28 . 0.9300 ?
C29 C30 . 1.357(8) ?
C29 H29 . 0.9300 ?
C30 C31 . 1.360(8) ?
C30 H30 . 0.9300 ?
C31 C32 . 1.356(8) ?
C31 H31 . 0.9300 ?
C32 C33 . 1.371(7) ?
C32 H32 . 0.9300 ?
C33 H33 . 0.9300 ?

loop_
_geom_hbond_atom_site_label_D
_geom_hbond_atom_site_label_H
_geom_hbond_atom_site_label_A
_geom_hbond_site_symmetry_A
_geom_hbond_distance_DH
_geom_hbond_distance_HA
_geom_hbond_distance_DA
_geom_hbond_angle_DHA
N1 H1 O12 . 0.86 1.99 2.807(5) 159
N5 H5 O9 2_657 0.86 2.10 2.947(4) 169
N10 H10A N11 1_556 0.85(2) 1.90(3) 2.727(6) 166(6)

loop_
_geom_torsion_atom_site_label_1
_geom_torsion_atom_site_label_2
_geom_torsion_atom_site_label_3
_geom_torsion_atom_site_label_4
_geom_torsion_site_symmetry_1
_geom_torsion_site_symmetry_2
_geom_torsion_site_symmetry_3
_geom_torsion_site_symmetry_4
_geom_torsion
_geom_torsion_publ_flag
C7 N1 N2 C9 . . . . 1.1(5) ?
C7 N1 N2 Sm1 . . . . 178.0(3) ?
O10 Sm1 N2 C9 . . . . -150.8(4) ?
O5 Sm1 N2 C9 . . . . 124.0(4) ?
O7 Sm1 N2 C9 . . . . 94.8(4) ?
O1 Sm1 N2 C9 . . . . -74.5(3) ?
O2 Sm1 N2 C9 . . . . -96.9(4) ?
O4 Sm1 N2 C9 . . . . 71.0(3) ?
N4 Sm1 N2 C9 . . . . -2.7(4) ?
O8 Sm1 N2 C9 . . . . 167.2(3) ?
N3 Sm1 N2 C9 . . . . -1.9(3) ?
O10 Sm1 N2 N1 . . . . 32.9(3) ?
O5 Sm1 N2 N1 . . . . -52.3(3) ?
O7 Sm1 N2 N1 . . . . -81.5(4) ?
O1 Sm1 N2 N1 . . . . 109.2(3) ?
O2 Sm1 N2 N1 . . . . 86.8(4) ?
O4 Sm1 N2 N1 . . . . -105.3(4) ?
N4 Sm1 N2 N1 . . . . -179.0(3) ?
O8 Sm1 N2 N1 . . . . -9.1(4) ?
N3 Sm1 N2 N1 . . . . -178.2(4) ?
O10 Sm1 N3 C14 . . . . -142.6(3) ?
O5 Sm1 N3 C14 . . . . 122.7(3) ?
O7 Sm1 N3 C14 . . . . 41.2(3) ?
O1 Sm1 N3 C14 . . . . -88.5(3) ?
N2 Sm1 N3 C14 . . . . -180.0(3) ?
O2 Sm1 N3 C14 . . . . -56.1(3) ?
O4 Sm1 N3 C14 . . . . 95.4(3) ?
N4 Sm1 N3 C14 . . . . -0.7(3) ?
O8 Sm1 N3 C14 . . . . 36.7(5) ?
O10 Sm1 N3 C10 . . . . 40.1(3) ?
O5 Sm1 N3 C10 . . . . -54.6(3) ?
O7 Sm1 N3 C10 . . . . -136.0(3) ?
O1 Sm1 N3 C10 . . . . 94.2(3) ?
N2 Sm1 N3 C10 . . . . 2.7(3) ?
O2 Sm1 N3 C10 . . . . 126.7(3) ?
O4 Sm1 N3 C10 . . . . -81.9(3) ?
N4 Sm1 N3 C10 . . . . -178.0(3) ?
O8 Sm1 N3 C10 . . . . -140.5(4) ?
O10 Sm1 N4 C15 . . . . 112.1(3) ?
O5 Sm1 N4 C15 . . . . -96.0(3) ?
O7 Sm1 N4 C15 . . . . -139.9(3) ?
O1 Sm1 N4 C15 . . . . 74.2(3) ?
N2 Sm1 N4 C15 . . . . 0.7(4) ?
O2 Sm1 N4 C15 . . . . 126.6(3) ?
O4 Sm1 N4 C15 . . . . -68.0(3) ?
O8 Sm1 N4 C15 . . . . -171.1(3) ?
N3 Sm1 N4 C15 . . . . -0.1(3) ?
O10 Sm1 N4 N5 . . . . -64.8(4) ?
O5 Sm1 N4 N5 . . . . 87.2(4) ?
O7 Sm1 N4 N5 . . . . 43.3(3) ?
O1 Sm1 N4 N5 . . . . -102.6(3) ?
N2 Sm1 N4 N5 . . . . -176.1(3) ?
O2 Sm1 N4 N5 . . . . -50.3(3) ?
O4 Sm1 N4 N5 . . . . 115.1(3) ?
O8 Sm1 N4 N5 . . . . 12.1(4) ?
N3 Sm1 N4 N5 . . . . -176.9(4) ?
C15 N4 N5 C17 . . . . -0.7(5) ?
Sm1 N4 N5 C17 . . . . 176.6(3) ?
O3 N6 O1 Sm1 . . . . 177.9(3) ?
O2 N6 O1 Sm1 . . . . -2.9(3) ?
O10 Sm1 O1 N6 . . . . -81.4(2) ?
O5 Sm1 O1 N6 . . . . -117.3(3) ?
O7 Sm1 O1 N6 . . . . 32.9(3) ?
N2 Sm1 O1 N6 . . . . -155.9(2) ?
O2 Sm1 O1 N6 . . . . 1.7(2) ?
O4 Sm1 O1 N6 . . . . 147.2(2) ?
N4 Sm1 O1 N6 . . . . 78.5(2) ?
O8 Sm1 O1 N6 . . . . -25.4(2) ?
N3 Sm1 O1 N6 . . . . 141.6(2) ?
O3 N6 O2 Sm1 . . . . -177.9(3) ?
O1 N6 O2 Sm1 . . . . 2.9(3) ?
O10 Sm1 O2 N6 . . . . 80.5(2) ?
O5 Sm1 O2 N6 . . . . 139.3(2) ?
O7 Sm1 O2 N6 . . . . -159.6(2) ?
O1 Sm1 O2 N6 . . . . -1.7(2) ?
N2 Sm1 O2 N6 . . . . 27.4(3) ?
O4 Sm1 O2 N6 . . . . -125.6(3) ?
N4 Sm1 O2 N6 . . . . -91.4(2) ?
O8 Sm1 O2 N6 . . . . 152.7(2) ?
N3 Sm1 O2 N6 . . . . -42.4(2) ?
O6 N7 O4 Sm1 . . . . 177.0(4) ?
O5 N7 O4 Sm1 . . . . -2.7(4) ?
O10 Sm1 O4 N7 . . . . 29.5(3) ?
O5 Sm1 O4 N7 . . . . 1.6(2) ?
O7 Sm1 O4 N7 . . . . -81.7(2) ?
O1 Sm1 O4 N7 . . . . 142.8(2) ?
N2 Sm1 O4 N7 . . . . 83.6(3) ?
O2 Sm1 O4 N7 . . . . -117.8(3) ?
N4 Sm1 O4 N7 . . . . -150.4(3) ?
O8 Sm1 O4 N7 . . . . -44.0(3) ?
N3 Sm1 O4 N7 . . . . 148.5(3) ?
O6 N7 O5 Sm1 . . . . -177.0(4) ?
O4 N7 O5 Sm1 . . . . 2.7(4) ?
O10 Sm1 O5 N7 . . . . -159.6(3) ?
O7 Sm1 O5 N7 . . . . 77.5(3) ?
O1 Sm1 O5 N7 . . . . -124.7(3) ?
N2 Sm1 O5 N7 . . . . -84.8(3) ?
O2 Sm1 O5 N7 . . . . 143.5(2) ?
O4 Sm1 O5 N7 . . . . -1.6(2) ?
N4 Sm1 O5 N7 . . . . 35.3(3) ?
O8 Sm1 O5 N7 . . . . 129.9(3) ?
N3 Sm1 O5 N7 . . . . -34.7(3) ?
O9 N8 O7 Sm1 . . . . -172.9(3) ?
O8 N8 O7 Sm1 . . . . 7.3(4) ?
O10 Sm1 O7 N8 . . . . 1.0(3) ?
O5 Sm1 O7 N8 . . . . 70.9(2) ?
O1 Sm1 O7 N8 . . . . -94.3(2) ?
N2 Sm1 O7 N8 . . . . 100.4(3) ?
O2 Sm1 O7 N8 . . . . -70.6(2) ?
O4 Sm1 O7 N8 . . . . 124.7(2) ?
N4 Sm1 O7 N8 . . . . -143.4(2) ?
O8 Sm1 O7 N8 . . . . -4.0(2) ?
N3 Sm1 O7 N8 . . . . 177.4(2) ?
O9 N8 O8 Sm1 . . . . 173.4(3) ?
O7 N8 O8 Sm1 . . . . -6.8(3) ?
O10 Sm1 O8 N8 . . . . -171.2(2) ?
O5 Sm1 O8 N8 . . . . -82.4(2) ?
O7 Sm1 O8 N8 . . . . 4.0(2) ?
O1 Sm1 O8 N8 . . . . 129.5(2) ?
N2 Sm1 O8 N8 . . . . -127.8(2) ?
O2 Sm1 O8 N8 . . . . 107.4(2) ?
O4 Sm1 O8 N8 . . . . -45.5(2) ?
N4 Sm1 O8 N8 . . . . 43.3(2) ?
N3 Sm1 O8 N8 . . . . 9.3(5) ?
O11 N9 O10 Sm1 . . . . -110.3(5) ?
O12 N9 O10 Sm1 . . . . 72.9(6) ?
O5 Sm1 O10 N9 . . . . -12.6(4) ?
O7 Sm1 O10 N9 . . . . 53.0(5) ?
O1 Sm1 O10 N9 . . . . -175.7(5) ?
N2 Sm1 O10 N9 . . . . -89.2(5) ?
O2 Sm1 O10 N9 . . . . 131.3(5) ?
O4 Sm1 O10 N9 . . . . -34.2(5) ?
N4 Sm1 O10 N9 . . . . 145.7(4) ?
O8 Sm1 O10 N9 . . . . 57.1(4) ?
N3 Sm1 O10 N9 . . . . -123.1(4) ?
C6 C1 C2 C3 . . . . 2.6(8) ?
C1 C2 C3 C4 . . . . -1.5(8) ?
C2 C3 C4 C5 . . . . 0.3(8) ?
C3 C4 C5 C6 . . . . -0.1(8) ?
C4 C5 C6 C1 . . . . 1.1(7) ?
C4 C5 C6 C7 . . . . -178.0(4) ?
C2 C1 C6 C5 . . . . -2.4(7) ?
C2 C1 C6 C7 . . . . 176.7(5) ?
N2 N1 C7 C8 . . . . -0.7(5) ?
N2 N1 C7 C6 . . . . 179.0(4) ?
C5 C6 C7 N1 . . . . -138.8(5) ?
C1 C6 C7 N1 . . . . 42.1(6) ?
C5 C6 C7 C8 . . . . 40.8(7) ?
C1 C6 C7 C8 . . . . -138.3(5) ?
N1 C7 C8 C9 . . . . 0.0(5) ?
C6 C7 C8 C9 . . . . -179.6(4) ?
N1 N2 C9 C8 . . . . -1.1(5) ?
Sm1 N2 C9 C8 . . . . -178.1(3) ?
N1 N2 C9 C10 . . . . 178.1(4) ?
Sm1 N2 C9 C10 . . . . 1.0(5) ?
C7 C8 C9 N2 . . . . 0.7(5) ?
C7 C8 C9 C10 . . . . -178.3(4) ?
C14 N3 C10 C11 . . . . 1.0(6) ?
Sm1 N3 C10 C11 . . . . 178.3(3) ?
C14 N3 C10 C9 . . . . 179.3(4) ?
Sm1 N3 C10 C9 . . . . -3.3(5) ?
N2 C9 C10 N3 . . . . 1.6(6) ?
C8 C9 C10 N3 . . . . -179.4(4) ?
N2 C9 C10 C11 . . . . 180.0(4) ?
C8 C9 C10 C11 . . . . -1.1(7) ?
N3 C10 C11 C12 . . . . -1.8(7) ?
C9 C10 C11 C12 . . . . 180.0(4) ?
C10 C11 C12 C13 . . . . 1.6(7) ?
C11 C12 C13 C14 . . . . -0.8(7) ?
C10 N3 C14 C13 . . . . 0.0(6) ?
Sm1 N3 C14 C13 . . . . -177.4(3) ?
C10 N3 C14 C15 . . . . 178.7(4) ?
Sm1 N3 C14 C15 . . . . 1.4(4) ?
C12 C13 C14 N3 . . . . 0.0(6) ?
C12 C13 C14 C15 . . . . -178.7(4) ?
N5 N4 C15 C16 . . . . 0.5(4) ?
Sm1 N4 C15 C16 . . . . -177.0(2) ?
N5 N4 C15 C14 . . . . 178.2(3) ?
Sm1 N4 C15 C14 . . . . 0.8(5) ?
N3 C14 C15 N4 . . . . -1.4(5) ?
C13 C14 C15 N4 . . . . 177.3(4) ?
N3 C14 C15 C16 . . . . 175.8(4) ?
C13 C14 C15 C16 . . . . -5.5(7) ?
N4 C15 C16 C17 . . . . -0.2(5) ?
C14 C15 C16 C17 . . . . -177.5(4) ?
N4 N5 C17 C16 . . . . 0.6(5) ?
N4 N5 C17 C18 . . . . 179.2(4) ?
C15 C16 C17 N5 . . . . -0.2(4) ?
C15 C16 C17 C18 . . . . -178.6(4) ?
N5 C17 C18 C23 . . . . -14.9(7) ?
C16 C17 C18 C23 . . . . 163.3(5) ?
N5 C17 C18 C19 . . . . 164.5(4) ?
C16 C17 C18 C19 . . . . -17.3(7) ?
C23 C18 C19 C20 . . . . -0.7(7) ?
C17 C18 C19 C20 . . . . 179.9(4) ?
C18 C19 C20 C21 . . . . 0.7(8) ?
C19 C20 C21 C22 . . . . -0.6(8) ?
C20 C21 C22 C23 . . . . 0.6(8) ?
C21 C22 C23 C18 . . . . -0.7(8) ?
C19 C18 C23 C22 . . . . 0.7(7) ?
C17 C18 C23 C22 . . . . -179.9(4) ?
C28 N10 C24 C25 . . . . -0.8(9) ?
N10 C24 C25 C26 . . . . 0.4(10) ?
C24 C25 C26 C27 . . . . 0.1(12) ?
C25 C26 C27 C28 . . . . -0.4(11) ?
C26 C27 C28 N10 . . . . 0.1(9) ?
C24 N10 C28 C27 . . . . 0.5(8) ?
C33 N11 C29 C30 . . . . 3.0(11) ?
N11 C29 C30 C31 . . . . -0.2(11) ?
C29 C30 C31 C32 . . . . -1.0(10) ?
C30 C31 C32 C33 . . . . -0.6(9) ?
C29 N11 C33 C32 . . . . -4.7(11) ?
C31 C32 C33 N11 . . . . 3.6(10) ?
